data_4343329
loop_
_publ_author_name
'Ade, Martin'
'Hillebrecht, Harald'

_publ_section_title
;
 Ternary Borides Cr2AlB2, Cr3AlB4, and Cr4AlB6: The First Members of the
 Series (CrB2)nCrAl with n = 1, 2, 3 and a Unifying Concept for Ternary
 Borides as MAB-Phases.
;
_journal_issue 13
_journal_name_full 'Inorganic chemistry'
_journal_page_first 6122
_journal_page_last 6135
_journal_paper_doi 10.1021/acs.inorgchem.5b00049
_journal_volume 54
_journal_year 2015
_chemical_formula_sum 'Al B W'
_chemical_formula_weight 221.64
_chemical_name_systematic
;
 ?
;
_space_group_crystal_system orthorhombic
_space_group_IT_number 63
_space_group_name_Hall '-C 2c 2'
_space_group_name_H-M_alt 'C m c m'
_symmetry_space_group_name_Hall '-C 2c 2'
_symmetry_space_group_name_H-M 'C m c m'
_audit_creation_method SHELXL-2013
_cell_angle_alpha 90
_cell_angle_beta 90
_cell_angle_gamma 90
_cell_formula_units_Z 4
_cell_length_a 3.2016(3)
_cell_length_b 13.9059(12)
_cell_length_c 3.1020(2)
_cell_measurement_reflns_used 1768
_cell_measurement_temperature 293(2)
_cell_measurement_theta_max 33
_cell_measurement_theta_min 4
_cell_volume 138.10(2)
_computing_cell_refinement 'Software for IPDS-II, Fa. Stoe'
_computing_data_collection 'Software for IPDS-II, Fa. Stoe'
_computing_data_reduction 'Software for IPDS-II, Fa. Stoe'
_computing_molecular_graphics 'Diamond (Crystal impact, 2005)'
_computing_publication_material 'SHELXL-97_(Sheldrick, 2008)'
_computing_structure_refinement 'SHELXL-2013 (Sheldrick, 2013)'
_computing_structure_solution 'SHELXS-97 (Sheldrick, 2008)'
_diffrn_ambient_temperature 293(2)
_diffrn_measured_fraction_theta_full 0.978
_diffrn_measured_fraction_theta_max 0.982
_diffrn_measurement_details
; 
0 degree < omega < 180 degree
psi = 0 and 111 degree
delta omega 2 degree
exposure time 300s 
;
_diffrn_measurement_device '2-circle goniometer'
_diffrn_measurement_device_type 'STOE IPDS 2'
_diffrn_measurement_method 'rotation method'
_diffrn_radiation_collimation '0.5 mm diameter, multiple pinhole'
_diffrn_radiation_monochromator 'plane graphite'
_diffrn_radiation_polarisn_norm 0
_diffrn_radiation_type MoK\a
_diffrn_radiation_wavelength 0.71073
_diffrn_reflns_av_R_equivalents 0.0758
_diffrn_reflns_av_unetI/netI 0.0259
_diffrn_reflns_laue_measured_fraction_full 0.978
_diffrn_reflns_laue_measured_fraction_max 0.982
_diffrn_reflns_limit_h_max 4
_diffrn_reflns_limit_h_min -4
_diffrn_reflns_limit_k_max 20
_diffrn_reflns_limit_k_min -20
_diffrn_reflns_limit_l_max 3
_diffrn_reflns_limit_l_min -4
_diffrn_reflns_number 1761
_diffrn_reflns_point_group_measured_fraction_full 0.978
_diffrn_reflns_point_group_measured_fraction_max 0.982
_diffrn_reflns_theta_full 25.242
_diffrn_reflns_theta_max 32.922
_diffrn_reflns_theta_min 2.930
_diffrn_source 'sealed X-ray tube, 12 x 0.4 mm long-fine focus'
_diffrn_source_current 40
_diffrn_source_power 2.00
_diffrn_source_voltage 50
_exptl_absorpt_coefficient_mu 83.518
_exptl_absorpt_correction_T_max 0.3051
_exptl_absorpt_correction_T_min 0.0659
_exptl_absorpt_correction_type numerical
_exptl_absorpt_process_details X-Red_and_X-SHAPE_(Stoe_&_Cie,_1999)
_exptl_crystal_colour black
_exptl_crystal_density_diffrn 10.660
_exptl_crystal_description flat_needle
_exptl_crystal_F_000 368
_exptl_crystal_size_max 0.2
_exptl_crystal_size_mid 0.05
_exptl_crystal_size_min 0.02
_exptl_transmission_factor_max 0.3051
_exptl_transmission_factor_min 0.0659
_refine_diff_density_max 1.174
_refine_diff_density_min -2.175
_refine_diff_density_rms 0.376
_refine_ls_extinction_coef 0.0141(10)
_refine_ls_extinction_expression Fc^*^=kFc[1+0.001xFc^2^\l^3^/sin(2\q)]^-1/4^
_refine_ls_extinction_method SHELXL
_refine_ls_goodness_of_fit_ref 1.210
_refine_ls_hydrogen_treatment undef
_refine_ls_matrix_type full
_refine_ls_number_parameters 12
_refine_ls_number_reflns 167
_refine_ls_number_restraints 0
_refine_ls_restrained_S_all 1.210
_refine_ls_R_factor_all 0.0158
_refine_ls_R_factor_gt 0.0140
_refine_ls_shift/su_max 0.001
_refine_ls_shift/su_mean 0.000
_refine_ls_structure_factor_coef Fsqd
_refine_ls_weighting_details 'w=1/[\s^2^(Fo^2^)+(0.0091P)^2^] where P=(Fo^2^+2Fc^2^)/3'
_refine_ls_weighting_scheme calc
_refine_ls_wR_factor_gt 0.0294
_refine_ls_wR_factor_ref 0.0296
_reflns_Friedel_coverage 0.000
_reflns_number_gt 160
_reflns_number_total 167
_reflns_threshold_expression 'I > 2\s(I)'
_cod_data_source_file WAlB.cif
_cod_data_source_block WAlB
_cod_depositor_comments 'Adding full bibliography for 4343328--4343335.cif.'
_cod_database_code 4343329
_shelx_space_group_comment
;
The symmetry employed for this shelxl refinement is uniquely defined
by the following loop, which should always be used as a source of
symmetry information in preference to the above space-group names.
They are only intended as comments.
;
_shelxl_version_number 2013-4

loop_
_space_group_symop_operation_xyz
'x, y, z'
'-x, -y, z+1/2'
'-x, y, -z+1/2'
'x, -y, -z'
'x+1/2, y+1/2, z'
'-x+1/2, -y+1/2, z+1/2'
'-x+1/2, y+1/2, -z+1/2'
'x+1/2, -y+1/2, -z'
'-x, -y, -z'
'x, y, -z-1/2'
'x, -y, z-1/2'
'-x, y, z'
'-x+1/2, -y+1/2, -z'
'x+1/2, y+1/2, -z-1/2'
'x+1/2, -y+1/2, z-1/2'
'-x+1/2, y+1/2, z'

loop_
_atom_site_label
_atom_site_type_symbol
_atom_site_fract_x
_atom_site_fract_y
_atom_site_fract_z
_atom_site_U_iso_or_equiv
_atom_site_adp_type
_atom_site_occupancy
_atom_site_site_symmetry_order
_atom_site_calc_flag
_atom_site_refinement_flags_posn
_atom_site_refinement_flags_adp
_atom_site_refinement_flags_occupancy
W W 0.5000 0.41002(2) 0.2500 0.00358(15) Uani 1 4 d S T P
Al Al 0.0000 0.30058(19) -0.2500 0.0062(5) Uani 1 4 d S T P
B B 0.0000 0.4645(6) -0.2500 0.0034(14) Uiso 1 4 d S . P

loop_
_atom_site_aniso_label
_atom_site_aniso_U_11
_atom_site_aniso_U_22
_atom_site_aniso_U_33
_atom_site_aniso_U_23
_atom_site_aniso_U_13
_atom_site_aniso_U_12
W 0.0033(2) 0.00402(18) 0.00342(17) 0.000 0.000 0.000
Al 0.0053(13) 0.0070(10) 0.0061(10) 0.000 0.000 0.000

loop_
_atom_type_symbol
_atom_type_description
_atom_type_scat_dispersion_real
_atom_type_scat_dispersion_imag
_atom_type_scat_source
B B 0.0013 0.0007 'International Tables Vol C Tables 4.2.6.8 and 6.1.1.4'
Al Al 0.0645 0.0514 'International Tables Vol C Tables 4.2.6.8 and 6.1.1.4'
W W -0.8490 6.8722 'International Tables Vol C Tables 4.2.6.8 and 6.1.1.4'

loop_
_geom_angle_atom_site_label_1
_geom_angle_atom_site_label_2
_geom_angle_atom_site_label_3
_geom_angle
_geom_angle_site_symmetry_1
_geom_angle_site_symmetry_3
B W B 142.4(4) . 1_656
B W B 82.42(12) . 1_556
B W B 85.68(13) 1_656 1_556
B W B 85.68(13) . 1_655
B W B 82.42(12) 1_656 1_655
B W B 142.4(4) 1_556 1_655
B W B 102.86(7) . 9_665
B W B 45.8(2) 1_656 9_665
B W B 102.86(7) 1_556 9_665
B W B 45.8(2) 1_655 9_665
B W B 45.8(2) . 9_565
B W B 102.86(7) 1_656 9_565
B W B 45.8(2) 1_556 9_565
B W B 102.86(7) 1_655 9_565
B W B 85.1(3) 9_665 9_565
B W Al 53.1(2) . .
B W Al 164.5(2) 1_656 .
B W Al 99.02(11) 1_556 .
B W Al 101.90(11) 1_655 .
B W Al 144.73(3) 9_665 .
B W Al 90.83(13) 9_565 .
B W Al 164.5(2) . 1_656
B W Al 53.1(2) 1_656 1_656
B W Al 101.90(11) 1_556 1_656
B W Al 99.02(11) 1_655 1_656
B W Al 90.83(13) 9_665 1_656
B W Al 144.73(3) 9_565 1_656
Al W Al 111.35(9) . 1_656
B W Al 101.90(11) . 1_655
B W Al 99.02(11) 1_656 1_655
B W Al 164.5(2) 1_556 1_655
B W Al 53.1(2) 1_655 1_655
B W Al 90.83(13) 9_665 1_655
B W Al 144.73(3) 9_565 1_655
Al W Al 72.76(5) . 1_655
Al W Al 70.15(4) 1_656 1_655
B W Al 99.02(11) . 1_556
B W Al 101.90(11) 1_656 1_556
B W Al 53.1(2) 1_556 1_556
B W Al 164.5(2) 1_655 1_556
B W Al 144.73(3) 9_665 1_556
B W Al 90.83(13) 9_565 1_556
Al W Al 70.15(4) . 1_556
Al W Al 72.76(5) 1_656 1_556
Al W Al 111.35(9) 1_655 1_556
B W Al 108.8(2) . 13
B W Al 108.8(2) 1_656 13
B W Al 108.8(2) 1_556 13
B W Al 108.8(2) 1_655 13
B W Al 137.46(14) 9_665 13
B W Al 137.46(14) 9_565 13
Al W Al 55.68(5) . 13
Al W Al 55.68(5) 1_656 13
Al W Al 55.68(5) 1_655 13
Al W Al 55.68(5) 1_556 13
B W W 94.21(19) . 9_666
B W W 51.63(18) 1_656 9_666
B W W 51.63(18) 1_556 9_666
B W W 94.21(19) 1_655 9_666
B W W 51.22(10) 9_665 9_666
B W W 51.22(10) 9_565 9_666
Al W W 141.45(4) . 9_666
Al W W 100.17(4) 1_656 9_666
Al W W 141.45(4) 1_655 9_666
Al W W 100.17(4) 1_556 9_666
Al W W 148.210(7) 13 9_666
B Al Al 122.26(9) . 13_454
B Al Al 122.26(9) . 13
Al Al Al 115.48(19) 13_454 13
B Al Al 122.26(9) . 13_455
Al Al Al 72.09(9) 13_454 13_455
Al Al Al 74.79(9) 13 13_455
B Al Al 122.26(9) . 13_554
Al Al Al 74.79(9) 13_454 13_554
Al Al Al 72.09(9) 13 13_554
Al Al Al 115.48(19) 13_455 13_554
B Al W 55.68(5) . .
Al Al W 177.94(14) 13_454 .
Al Al W 66.58(5) 13 .
Al Al W 108.85(3) 13_455 .
Al Al W 106.19(3) 13_554 .
B Al W 55.68(5) . 1_554
Al Al W 108.85(3) 13_454 1_554
Al Al W 106.19(3) 13 1_554
Al Al W 177.94(14) 13_455 1_554
Al Al W 66.58(5) 13_554 1_554
W Al W 70.15(4) . 1_554
B Al W 55.68(5) . 1_454
Al Al W 66.58(5) 13_454 1_454
Al Al W 177.94(14) 13 1_454
Al Al W 106.19(3) 13_455 1_454
Al Al W 108.85(3) 13_554 1_454
W Al W 111.35(9) . 1_454
W Al W 72.76(5) 1_554 1_454
B Al W 55.68(5) . 1_455
Al Al W 106.19(3) 13_454 1_455
Al Al W 108.85(3) 13 1_455
Al Al W 66.58(5) 13_455 1_455
Al Al W 177.94(14) 13_554 1_455
W Al W 72.76(5) . 1_455
W Al W 111.35(9) 1_554 1_455
W Al W 70.15(4) 1_454 1_455
B Al W 180.0 . 13
Al Al W 57.74(9) 13_454 13
Al Al W 57.74(9) 13 13
Al Al W 57.74(9) 13_455 13
Al Al W 57.74(9) 13_554 13
W Al W 124.32(5) . 13
W Al W 124.32(5) 1_554 13
W Al W 124.32(5) 1_454 13
W Al W 124.32(5) 1_455 13
B B B 115.1(9) 9_565 9_564
B B Al 122.5(5) 9_565 .
B B Al 122.5(5) 9_564 .
B B W 136.77(15) 9_565 1_454
B B W 67.48(16) 9_564 1_454
Al B W 71.2(2) . 1_454
B B W 67.48(16) 9_565 .
B B W 136.77(15) 9_564 .
Al B W 71.2(2) . .
W B W 142.4(4) 1_454 .
B B W 67.48(16) 9_565 1_455
B B W 136.77(15) 9_564 1_455
Al B W 71.2(2) . 1_455
W B W 82.42(12) 1_454 1_455
W B W 85.68(13) . 1_455
B B W 136.77(15) 9_565 1_554
B B W 67.48(16) 9_564 1_554
Al B W 71.2(2) . 1_554
W B W 85.68(13) 1_454 1_554
W B W 82.42(12) . 1_554
W B W 142.4(4) 1_455 1_554
B B W 66.7(4) 9_565 9_665
B B W 66.7(4) 9_564 9_665
Al B W 137.46(14) . 9_665
W B W 134.2(2) 1_454 9_665
W B W 77.14(7) . 9_665
W B W 134.2(2) 1_455 9_665
W B W 77.14(7) 1_554 9_665
B B W 66.7(4) 9_565 9_565
B B W 66.7(4) 9_564 9_565
Al B W 137.46(14) . 9_565
W B W 77.14(7) 1_454 9_565
W B W 134.2(2) . 9_565
W B W 77.14(7) 1_455 9_565
W B W 134.2(2) 1_554 9_565
W B W 85.1(3) 9_665 9_565

loop_
_geom_bond_atom_site_label_1
_geom_bond_atom_site_label_2
_geom_bond_distance
_geom_bond_site_symmetry_2
W B 2.354(3) .
W B 2.354(3) 1_656
W B 2.354(3) 1_556
W B 2.354(3) 1_655
W B 2.368(6) 9_665
W B 2.368(6) 9_565
W Al 2.6989(15) .
W Al 2.6989(15) 1_656
W Al 2.6989(15) 1_655
W Al 2.6989(15) 1_556
W Al 2.929(3) 13
W W 2.9442(6) 9_666
Al B 2.280(9) .
Al Al 2.636(3) 13_454
Al Al 2.636(3) 13
Al Al 2.636(3) 13_455
Al Al 2.636(3) 13_554
Al W 2.6989(15) 1_554
Al W 2.6989(15) 1_454
Al W 2.6989(15) 1_455
Al W 2.929(3) 13
B B 1.838(9) 9_565
B B 1.838(9) 9_564
B W 2.354(3) 1_454
B W 2.354(3) 1_455
B W 2.354(3) 1_554
B W 2.368(6) 9_665
B W 2.368(6) 9_565
